data_4079250
loop_
_publ_author_name
'Slivarichova, Miriam'
'Reading, Eamonn'
'Haddow, Mairi F.'
'Othman, Hafiizah'
'Owen, Gareth R.'

_publ_section_title
;
 Silver and Palladium Complexes Containing Ditopic N-Heterocyclic
 Carbene--Thione Ligands
;
_journal_issue 18
_journal_name_full Organometallics
_journal_page_first 6595
_journal_paper_doi 10.1021/om300615e
_journal_volume 31
_journal_year 2012
_chemical_formula_moiety 'C18 H24 N8 Pd S2, 2(Br)'
_chemical_formula_sum 'C18 H24 Br2 N8 Pd S2'
_chemical_formula_weight 682.79
_chemical_name_common Complex_9
_chemical_name_systematic
;
 ?
;
_space_group_IT_number 70
_symmetry_cell_setting orthorhombic
_symmetry_space_group_name_Hall '-F 2uv 2vw'
_symmetry_space_group_name_H-M 'F d d d :2'
_atom_sites_solution_hydrogens geom
_atom_sites_solution_primary direct
_atom_sites_solution_secondary difmap
_audit_creation_method SHELXL-97
_cell_angle_alpha 90.00
_cell_angle_beta 90.00
_cell_angle_gamma 90.00
_cell_formula_units_Z 16
_cell_length_a 8.2063(7)
_cell_length_b 35.516(3)
_cell_length_c 37.039(3)
_cell_measurement_reflns_used 9874
_cell_measurement_temperature 100(2)
_cell_measurement_theta_max 28.26
_cell_measurement_theta_min 2.29
_cell_volume 10795.2(16)
_computing_cell_refinement 'Bruker Apex II'
_computing_data_collection 'Bruker Apex II'
_computing_data_reduction 'Bruker SAINT'
_computing_molecular_graphics 'Bruker ShelXTL'
_computing_publication_material 'Bruker ShelXTL'
_computing_structure_refinement 'SHELXL-97 (Sheldrick, 2008)'
_computing_structure_solution 'SHELXS-97 (Sheldrick, 2008)'
_diffrn_ambient_temperature 100(2)
_diffrn_measured_fraction_theta_full 1.000
_diffrn_measured_fraction_theta_max 0.864
_diffrn_measurement_device_type 'CCD area detector'
_diffrn_measurement_method 'phi and omega scans'
_diffrn_radiation_monochromator graphite
_diffrn_radiation_source 'fine-focus sealed tube'
_diffrn_radiation_type MoK\a
_diffrn_radiation_wavelength 0.71073
_diffrn_reflns_av_R_equivalents 0.0619
_diffrn_reflns_av_sigmaI/netI 0.0429
_diffrn_reflns_limit_h_max 11
_diffrn_reflns_limit_h_min -12
_diffrn_reflns_limit_k_max 44
_diffrn_reflns_limit_k_min -51
_diffrn_reflns_limit_l_max 53
_diffrn_reflns_limit_l_min -48
_diffrn_reflns_number 53448
_diffrn_reflns_theta_full 27.50
_diffrn_reflns_theta_max 33.01
_diffrn_reflns_theta_min 2.20
_exptl_absorpt_coefficient_mu 3.824
_exptl_absorpt_correction_T_max 0.7465
_exptl_absorpt_correction_T_min 0.4441
_exptl_absorpt_correction_type multi-scan
_exptl_absorpt_process_details 'SADABS V2008/1'
_exptl_crystal_colour colourless
_exptl_crystal_density_diffrn 1.680
_exptl_crystal_density_method 'not measured'
_exptl_crystal_description rod
_exptl_crystal_F_000 5376
_exptl_crystal_size_max 0.46
_exptl_crystal_size_mid 0.15
_exptl_crystal_size_min 0.15
_platon_squeeze_details
;
Solvent is likely to be acetonitrile.
;
_refine_diff_density_max 0.971
_refine_diff_density_min -1.314
_refine_diff_density_rms 0.152
_refine_ls_extinction_method none
_refine_ls_goodness_of_fit_ref 1.136
_refine_ls_hydrogen_treatment mixed
_refine_ls_matrix_type full
_refine_ls_number_parameters 143
_refine_ls_number_reflns 4413
_refine_ls_number_restraints 0
_refine_ls_restrained_S_all 1.136
_refine_ls_R_factor_all 0.0795
_refine_ls_R_factor_gt 0.0602
_refine_ls_shift/su_max 0.001
_refine_ls_shift/su_mean 0.000
_refine_ls_structure_factor_coef Fsqd
_refine_ls_weighting_details 'calc w=1/[\s^2^(Fo^2^)+(0.0000P)^2^+361.7155P] where P=(Fo^2^+2Fc^2^)/3'
_refine_ls_weighting_scheme calc
_refine_ls_wR_factor_gt 0.1141
_refine_ls_wR_factor_ref 0.1192
_reflns_number_gt 3542
_reflns_number_total 4413
_reflns_threshold_expression >2sigma(I)
_cod_data_source_file om300615e_si_002.cif
_cod_data_source_block Complex_9_ms141_0m-sr
_cod_original_sg_symbol_H-M Fddd
_cod_database_code 4079250

loop_
_symmetry_equiv_pos_as_xyz
'x, y, z'
'-x+3/4, -y+3/4, z'
'-x+3/4, y, -z+3/4'
'x, -y+3/4, -z+3/4'
'x, y+1/2, z+1/2'
'-x+3/4, -y+5/4, z+1/2'
'-x+3/4, y+1/2, -z+5/4'
'x, -y+5/4, -z+5/4'
'x+1/2, y, z+1/2'
'-x+5/4, -y+3/4, z+1/2'
'-x+5/4, y, -z+5/4'
'x+1/2, -y+3/4, -z+5/4'
'x+1/2, y+1/2, z'
'-x+5/4, -y+5/4, z'
'-x+5/4, y+1/2, -z+3/4'
'x+1/2, -y+5/4, -z+3/4'
'-x, -y, -z'
'x-3/4, y-3/4, -z'
'x-3/4, -y, z-3/4'
'-x, y-3/4, z-3/4'
'-x, -y+1/2, -z+1/2'
'x-3/4, y-1/4, -z+1/2'
'x-3/4, -y+1/2, z-1/4'
'-x, y-1/4, z-1/4'
'-x+1/2, -y, -z+1/2'
'x-1/4, y-3/4, -z+1/2'
'x-1/4, -y, z-1/4'
'-x+1/2, y-3/4, z-1/4'
'-x+1/2, -y+1/2, -z'
'x-1/4, y-1/4, -z'
'x-1/4, -y+1/2, z-3/4'
'-x+1/2, y-1/4, z-3/4'

loop_
_atom_site_label
_atom_site_type_symbol
_atom_site_fract_x
_atom_site_fract_y
_atom_site_fract_z
_atom_site_U_iso_or_equiv
_atom_site_adp_type
_atom_site_occupancy
_atom_site_symmetry_multiplicity
_atom_site_calc_flag
_atom_site_refinement_flags
Br1 Br 0.68671(7) 0.202179(16) 0.023263(17) 0.03675(15) Uani 1 1 d .
Pd1 Pd 0.3750 0.3750 0.090214(13) 0.01911(11) Uani 1 2 d S
S1 S 0.34836(17) 0.33193(4) 0.13842(3) 0.0295(3) Uani 1 1 d .
N1 N 0.3174(5) 0.25647(13) 0.14559(11) 0.0285(9) Uani 1 1 d .
N2 N 0.4629(5) 0.27033(11) 0.09881(11) 0.0243(8) Uani 1 1 d .
N3 N 0.4279(5) 0.30603(11) 0.04497(10) 0.0206(8) Uani 1 1 d .
N4 N 0.2292(5) 0.33846(11) 0.02442(11) 0.0226(8) Uani 1 1 d .
C1 C 0.3781(7) 0.28583(14) 0.12633(13) 0.0273(10) Uani 1 1 d .
C2 C 0.3639(7) 0.22283(15) 0.12969(15) 0.0339(12) Uani 1 1 d .
H2 H 0.3378 0.1983 0.1382 0.041 Uiso 1 1 calc R
C3 C 0.4528(6) 0.23102(15) 0.10004(14) 0.0286(10) Uani 1 1 d .
H3 H 0.4990 0.2137 0.0834 0.034 Uiso 1 1 calc R
C4 C 0.2236(7) 0.26010(17) 0.17887(14) 0.0347(12) Uani 1 1 d .
H4A H 0.2973 0.2659 0.1989 0.052 Uiso 1 1 calc R
H4B H 0.1666 0.2364 0.1838 0.052 Uiso 1 1 calc R
H4C H 0.1438 0.2804 0.1762 0.052 Uiso 1 1 calc R
C5 C 0.5455(6) 0.29137(14) 0.07056(12) 0.0235(9) Uani 1 1 d .
H5A H 0.6236 0.2747 0.0579 0.028 Uiso 1 1 calc R
H5B H 0.6075 0.3124 0.0814 0.028 Uiso 1 1 calc R
C6 C 0.3385(5) 0.33741(12) 0.05114(12) 0.0183(8) Uani 1 1 d .
C7 C 0.3740(6) 0.28715(14) 0.01457(13) 0.0257(9) Uani 1 1 d .
H7 H 0.4165 0.2645 0.0048 0.031 Uiso 1 1 calc R
C8 C 0.2502(7) 0.30741(13) 0.00192(13) 0.0268(10) Uani 1 1 d .
H8 H 0.1871 0.3017 -0.0189 0.032 Uiso 1 1 calc R
C9 C 0.1021(6) 0.36706(14) 0.01946(15) 0.0299(11) Uani 1 1 d .
H9A H 0.0709 0.3774 0.0430 0.045 Uiso 1 1 calc R
H9B H 0.0068 0.3556 0.0080 0.045 Uiso 1 1 calc R
H9C H 0.1439 0.3874 0.0041 0.045 Uiso 1 1 calc R

loop_
_atom_site_aniso_label
_atom_site_aniso_U_11
_atom_site_aniso_U_22
_atom_site_aniso_U_33
_atom_site_aniso_U_23
_atom_site_aniso_U_13
_atom_site_aniso_U_12
Br1 0.0318(3) 0.0299(3) 0.0486(3) -0.0147(2) 0.0028(2) 0.0014(2)
Pd1 0.0221(2) 0.0200(2) 0.0153(2) 0.000 0.000 0.00588(19)
S1 0.0396(7) 0.0300(6) 0.0190(5) 0.0057(5) 0.0055(5) 0.0163(5)
N1 0.030(2) 0.033(2) 0.022(2) 0.0096(17) 0.0022(17) 0.0099(18)
N2 0.026(2) 0.023(2) 0.0235(19) 0.0040(15) -0.0004(16) 0.0072(16)
N3 0.0219(19) 0.0193(18) 0.0205(18) 0.0019(14) 0.0019(15) 0.0028(15)
N4 0.025(2) 0.0190(18) 0.0237(19) 0.0009(15) -0.0022(16) 0.0013(15)
C1 0.030(2) 0.030(2) 0.021(2) 0.0062(19) -0.002(2) 0.011(2)
C2 0.038(3) 0.028(2) 0.036(3) 0.008(2) 0.004(2) 0.007(2)
C3 0.028(3) 0.028(2) 0.030(3) 0.002(2) 0.002(2) 0.007(2)
C4 0.033(3) 0.043(3) 0.029(3) 0.014(2) 0.007(2) 0.009(2)
C5 0.025(2) 0.026(2) 0.020(2) -0.0024(18) 0.0020(18) 0.0044(18)
C6 0.018(2) 0.019(2) 0.018(2) 0.0048(16) 0.0041(15) 0.0010(16)
C7 0.027(2) 0.024(2) 0.027(2) -0.0027(18) -0.002(2) 0.0002(19)
C8 0.042(3) 0.018(2) 0.020(2) -0.0049(17) -0.007(2) 0.003(2)
C9 0.030(3) 0.023(2) 0.038(3) 0.0024(19) -0.014(2) 0.0022(19)

loop_
_atom_type_symbol
_atom_type_description
_atom_type_scat_dispersion_real
_atom_type_scat_dispersion_imag
_atom_type_scat_source
C C 0.0033 0.0016 'International Tables Vol C Tables 4.2.6.8 and 6.1.1.4'
H H 0.0000 0.0000 'International Tables Vol C Tables 4.2.6.8 and 6.1.1.4'
N N 0.0061 0.0033 'International Tables Vol C Tables 4.2.6.8 and 6.1.1.4'
S S 0.1246 0.1234 'International Tables Vol C Tables 4.2.6.8 and 6.1.1.4'
Br Br -0.2901 2.4595 'International Tables Vol C Tables 4.2.6.8 and 6.1.1.4'
Pd Pd -0.9988 1.0072 'International Tables Vol C Tables 4.2.6.8 and 6.1.1.4'

loop_
_geom_angle_atom_site_label_1
_geom_angle_atom_site_label_2
_geom_angle_atom_site_label_3
_geom_angle
_geom_angle_site_symmetry_1
_geom_angle_site_symmetry_3
C6 Pd1 C6 86.8(2) . 2
C6 Pd1 S1 95.81(12) . .
C6 Pd1 S1 176.06(13) 2 .
C6 Pd1 S1 176.06(13) . 2
C6 Pd1 S1 95.82(12) 2 2
S1 Pd1 S1 81.74(7) . 2
C1 S1 Pd1 114.06(18) . .
C1 N1 C2 109.7(4) . .
C1 N1 C4 124.7(5) . .
C2 N1 C4 125.5(4) . .
C1 N2 C3 110.6(4) . .
C1 N2 C5 125.0(4) . .
C3 N2 C5 124.3(4) . .
C6 N3 C7 111.3(4) . .
C6 N3 C5 123.1(4) . .
C7 N3 C5 124.8(4) . .
C6 N4 C8 109.7(4) . .
C6 N4 C9 126.1(4) . .
C8 N4 C9 124.2(4) . .
N2 C1 N1 105.8(4) . .
N2 C1 S1 131.2(4) . .
N1 C1 S1 122.9(4) . .
C3 C2 N1 108.0(5) . .
C3 C2 H2 126.0 . .
N1 C2 H2 126.0 . .
C2 C3 N2 105.9(5) . .
C2 C3 H3 127.1 . .
N2 C3 H3 127.1 . .
N1 C4 H4A 109.5 . .
N1 C4 H4B 109.5 . .
H4A C4 H4B 109.5 . .
N1 C4 H4C 109.5 . .
H4A C4 H4C 109.5 . .
H4B C4 H4C 109.5 . .
N2 C5 N3 110.2(4) . .
N2 C5 H5A 109.6 . .
N3 C5 H5A 109.6 . .
N2 C5 H5B 109.6 . .
N3 C5 H5B 109.6 . .
H5A C5 H5B 108.1 . .
N4 C6 N3 105.2(4) . .
N4 C6 Pd1 128.3(3) . .
N3 C6 Pd1 126.4(3) . .
C8 C7 N3 105.6(4) . .
C8 C7 H7 127.2 . .
N3 C7 H7 127.2 . .
C7 C8 N4 108.2(4) . .
C7 C8 H8 125.9 . .
N4 C8 H8 125.9 . .
N4 C9 H9A 109.5 . .
N4 C9 H9B 109.5 . .
H9A C9 H9B 109.5 . .
N4 C9 H9C 109.5 . .
H9A C9 H9C 109.5 . .
H9B C9 H9C 109.5 . .

loop_
_geom_bond_atom_site_label_1
_geom_bond_atom_site_label_2
_geom_bond_distance
_geom_bond_site_symmetry_2
Pd1 C6 1.992(5) .
Pd1 C6 1.992(5) 2
Pd1 S1 2.3613(13) .
Pd1 S1 2.3613(13) 2
S1 C1 1.715(5) .
N1 C1 1.358(6) .
N1 C2 1.386(7) .
N1 C4 1.459(6) .
N2 C1 1.351(6) .
N2 C3 1.400(6) .
N2 C5 1.454(6) .
N3 C6 1.354(6) .
N3 C7 1.383(6) .
N3 C5 1.449(6) .
N4 C6 1.337(6) .
N4 C8 1.393(6) .
N4 C9 1.467(6) .
C2 C3 1.350(7) .
C2 H2 0.9500 .
C3 H3 0.9500 .
C4 H4A 0.9800 .
C4 H4B 0.9800 .
C4 H4C 0.9800 .
C5 H5A 0.9900 .
C5 H5B 0.9900 .
C7 C8 1.330(7) .
C7 H7 0.9500 .
C8 H8 0.9500 .
C9 H9A 0.9800 .
C9 H9B 0.9800 .
C9 H9C 0.9800 .

loop_
_geom_torsion_atom_site_label_1
_geom_torsion_atom_site_label_2
_geom_torsion_atom_site_label_3
_geom_torsion_atom_site_label_4
_geom_torsion
_geom_torsion_site_symmetry_1
C6 Pd1 S1 C1 20.7(2) .
C6 Pd1 S1 C1 -110.6(19) 2
S1 Pd1 S1 C1 -162.4(2) 2
C3 N2 C1 N1 1.5(6) .
C5 N2 C1 N1 178.2(4) .
C3 N2 C1 S1 179.6(4) .
C5 N2 C1 S1 -3.7(8) .
C2 N1 C1 N2 -0.5(6) .
C4 N1 C1 N2 177.0(5) .
C2 N1 C1 S1 -178.8(4) .
C4 N1 C1 S1 -1.3(7) .
Pd1 S1 C1 N2 24.9(6) .
Pd1 S1 C1 N1 -157.3(4) .
C1 N1 C2 C3 -0.7(6) .
C4 N1 C2 C3 -178.2(5) .
N1 C2 C3 N2 1.5(6) .
C1 N2 C3 C2 -1.9(6) .
C5 N2 C3 C2 -178.6(5) .
C1 N2 C5 N3 -75.4(6) .
C3 N2 C5 N3 100.8(5) .
C6 N3 C5 N2 79.8(5) .
C7 N3 C5 N2 -89.3(5) .
C8 N4 C6 N3 0.6(5) .
C9 N4 C6 N3 179.1(4) .
C8 N4 C6 Pd1 177.1(3) .
C9 N4 C6 Pd1 -4.5(7) .
C7 N3 C6 N4 -0.5(5) .
C5 N3 C6 N4 -170.9(4) .
C7 N3 C6 Pd1 -177.1(3) .
C5 N3 C6 Pd1 12.5(6) .
C6 Pd1 C6 N4 -57.5(4) 2
S1 Pd1 C6 N4 125.5(4) .
S1 Pd1 C6 N4 74(2) 2
C6 Pd1 C6 N3 118.3(4) 2
S1 Pd1 C6 N3 -58.8(4) .
S1 Pd1 C6 N3 -110.1(18) 2
C6 N3 C7 C8 0.3(6) .
C5 N3 C7 C8 170.5(4) .
N3 C7 C8 N4 0.1(6) .
C6 N4 C8 C7 -0.5(6) .
C9 N4 C8 C7 -179.0(5) .

loop_
_platon_squeeze_void_nr
_platon_squeeze_void_average_x
_platon_squeeze_void_average_y
_platon_squeeze_void_average_z
_platon_squeeze_void_volume
_platon_squeeze_void_count_electrons
_platon_squeeze_void_content
1 0.070 0.125 0.125 243 85 ' '
2 0.570 0.125 0.625 243 85 ' '
3 0.928 0.375 0.375 242 85 ' '
4 0.428 0.375 0.875 242 85 ' '
5 0.570 0.625 0.125 243 85 ' '
6 0.070 0.625 0.625 243 85 ' '
7 0.428 0.875 0.375 242 85 ' '
8 0.928 0.875 0.875 242 85 ' '
